data_7234193
loop_
_publ_author_name
'Yoshinori Yamanoi'
'Kazuhiro Takahashi'
'Takeshi Hamada'
'Norikazu Ohshima'
'Masashi Kurashina'
'Yohei Hattori'
'Tetsuro Kusamoto'
'Ryota Sakamoto'
'Mariko Miyachi'
'Hiroshi Nishihara'

_publ_section_title
;
 Synthesis, characterization, and physical properties of
 oligo(1-(N,N-dimethylamino)pyrrole)s and their doped forms, precursors of
 candidates for molecular flat-band ferromagnets
;
_journal_name_full 'Journal of Materials Chemistry C'
_journal_page_first 4316
_journal_page_last 4320
_journal_paper_doi 10.1039/C4TC02941K
_journal_volume 3
_journal_year 2015
_chemical_formula_moiety 'C36 H50 N12'
_chemical_formula_sum 'C36 H50 N12'
_chemical_formula_weight 650.88
_space_group_IT_number 2
_space_group_name_Hall '-P 1'
_space_group_name_H-M_alt 'P -1'
_symmetry_cell_setting triclinic
_symmetry_space_group_name_Hall '-P 1'
_symmetry_space_group_name_H-M 'P -1'
_atom_sites_solution_hydrogens geom
_atom_sites_solution_primary direct
_atom_sites_solution_secondary difmap
_cell_angle_alpha 77.128(5)
_cell_angle_beta 83.248(5)
_cell_angle_gamma 79.800(5)
_cell_formula_units_Z 2
_cell_length_a 7.659(5)
_cell_length_b 13.191(5)
_cell_length_c 18.976(5)
_cell_measurement_temperature 103
_cell_volume 1833.3(15)
_computing_structure_refinement 'SHELXL-97 (Sheldrick, 1997)'
_diffrn_ambient_temperature 103
_diffrn_detector_area_resol_mean 28.57
_diffrn_measured_fraction_theta_full 0.954
_diffrn_measured_fraction_theta_max 0.954
_diffrn_measurement_device_type 'Rigaku Saturn'
_diffrn_measurement_method \w
_diffrn_radiation_monochromator graphite
_diffrn_radiation_type MoK\a
_diffrn_radiation_wavelength 0.71069
_diffrn_reflns_av_R_equivalents 0.0522
_diffrn_reflns_av_unetI/netI 0.1145
_diffrn_reflns_limit_h_max 9
_diffrn_reflns_limit_h_min -9
_diffrn_reflns_limit_k_max 12
_diffrn_reflns_limit_k_min -17
_diffrn_reflns_limit_l_max 24
_diffrn_reflns_limit_l_min -24
_diffrn_reflns_number 14764
_diffrn_reflns_theta_full 27.49
_diffrn_reflns_theta_max 27.49
_diffrn_reflns_theta_min 2.99
_exptl_absorpt_coefficient_mu 0.074
_exptl_absorpt_correction_type none
_exptl_crystal_colour colorless
_exptl_crystal_density_diffrn 1.179
_exptl_crystal_density_method 'not measured'
_exptl_crystal_description platelet
_exptl_crystal_F_000 700
_exptl_crystal_size_max 0.40
_exptl_crystal_size_mid 0.30
_exptl_crystal_size_min 0.10
_refine_diff_density_max 0.422
_refine_diff_density_min -0.278
_refine_diff_density_rms 0.069
_refine_ls_extinction_method none
_refine_ls_goodness_of_fit_ref 1.014
_refine_ls_hydrogen_treatment constr
_refine_ls_matrix_type full
_refine_ls_number_parameters 433
_refine_ls_number_reflns 8016
_refine_ls_number_restraints 0
_refine_ls_restrained_S_all 1.014
_refine_ls_R_factor_all 0.1188
_refine_ls_R_factor_gt 0.0726
_refine_ls_shift/su_max 0
_refine_ls_shift/su_mean 0
_refine_ls_structure_factor_coef Fsqd
_refine_ls_weighting_details 'calc w=1/[\s^2^(Fo^2^)+(0.1076P)^2^+0.0000P] where P=(Fo^2^+2Fc^2^)/3'
_refine_ls_weighting_scheme calc
_refine_ls_wR_factor_gt 0.2028
_refine_ls_wR_factor_ref 0.2305
_reflns_number_gt 4320
_reflns_number_total 8016
_reflns_threshold_expression >2sigma(I)
_cod_data_source_file J-Mater-Chem-C-2015-3-4316.cif
_cod_data_source_block 5
_cod_database_code 7234193

loop_
_symmetry_equiv_pos_as_xyz
'x, y, z'
'-x, -y, -z'

loop_
_atom_site_label
_atom_site_type_symbol
_atom_site_fract_x
_atom_site_fract_y
_atom_site_fract_z
_atom_site_U_iso_or_equiv
_atom_site_adp_type
_atom_site_occupancy
_atom_site_symmetry_multiplicity
_atom_site_calc_flag
_atom_site_refinement_flags
_atom_site_disorder_assembly
_atom_site_disorder_group
C1 C 0.5949(5) 1.1075(3) 0.51281(18) 0.0343(8) Uani 1 1 d . . .
H1A H 0.7038 1.0849 0.486 0.051 Uiso 1 1 calc R . .
H1B H 0.5987 1.175 0.5232 0.051 Uiso 1 1 calc R . .
H1C H 0.4964 1.1127 0.4846 0.051 Uiso 1 1 calc R . .
C2 C 0.4080(5) 1.0632(3) 0.6230(2) 0.0350(8) Uani 1 1 d . . .
H2A H 0.3963 1.0121 0.6674 0.052 Uiso 1 1 calc R . .
H2B H 0.3086 1.0681 0.5953 0.052 Uiso 1 1 calc R . .
H2C H 0.4106 1.1306 0.6339 0.052 Uiso 1 1 calc R . .
C3 C 0.7636(5) 1.0905(2) 0.65785(17) 0.0286(7) Uani 1 1 d . . .
H3 H 0.6962 1.1551 0.6621 0.034 Uiso 1 1 calc R . .
C4 C 0.9227(5) 1.0485(2) 0.68663(18) 0.0317(8) Uani 1 1 d . . .
H4 H 0.9823 1.079 0.7144 0.038 Uiso 1 1 calc R . .
C5 C 0.9804(4) 0.9496(2) 0.66637(17) 0.0281(7) Uani 1 1 d . . .
H5 H 1.085 0.9042 0.6783 0.034 Uiso 1 1 calc R . .
C6 C 0.8545(4) 0.9331(2) 0.62604(16) 0.0228(6) Uani 1 1 d . . .
C7 C 0.5638(5) 0.8020(2) 0.71581(18) 0.0308(8) Uani 1 1 d . . .
H7A H 0.476 0.8234 0.681 0.046 Uiso 1 1 calc R . .
H7B H 0.6146 0.8619 0.7196 0.046 Uiso 1 1 calc R . .
H7C H 0.5088 0.7726 0.7622 0.046 Uiso 1 1 calc R . .
C8 C 0.8443(5) 0.6851(3) 0.74173(17) 0.0318(8) Uani 1 1 d . . .
H8A H 0.9315 0.6336 0.7232 0.048 Uiso 1 1 calc R . .
H8B H 0.7942 0.6537 0.7886 0.048 Uiso 1 1 calc R . .
H8C H 0.8998 0.7431 0.7459 0.048 Uiso 1 1 calc R . .
C9 C 0.8496(4) 0.8467(2) 0.58893(15) 0.0205(6) Uani 1 1 d . . .
C10 C 0.9135(4) 0.8368(2) 0.51960(15) 0.0212(6) Uani 1 1 d . . .
H10 H 0.97 0.8855 0.4856 0.025 Uiso 1 1 calc R . .
C11 C 0.8787(4) 0.7400(2) 0.50873(16) 0.0215(6) Uani 1 1 d . . .
H11 H 0.9082 0.7138 0.4665 0.026 Uiso 1 1 calc R . .
C12 C 0.7928(4) 0.6912(2) 0.57204(16) 0.0194(6) Uani 1 1 d . . .
C13 C 0.3441(4) 0.6231(3) 0.5504(2) 0.0373(9) Uani 1 1 d . . .
H13A H 0.4261 0.6268 0.5079 0.056 Uiso 1 1 calc R . .
H13B H 0.2475 0.6805 0.5425 0.056 Uiso 1 1 calc R . .
H13C H 0.2985 0.5576 0.5603 0.056 Uiso 1 1 calc R . .
C14 C 0.3191(5) 0.6243(3) 0.6791(2) 0.0414(10) Uani 1 1 d . . .
H14A H 0.3849 0.6285 0.7181 0.062 Uiso 1 1 calc R . .
H14B H 0.2727 0.5591 0.6903 0.062 Uiso 1 1 calc R . .
H14C H 0.2225 0.682 0.6727 0.062 Uiso 1 1 calc R . .
C15 C 0.7565(4) 0.5827(2) 0.59199(15) 0.0190(6) Uani 1 1 d . . .
C16 C 0.8758(4) 0.4927(2) 0.58987(16) 0.0217(6) Uani 1 1 d . . .
H16 H 0.9957 0.4892 0.5737 0.026 Uiso 1 1 calc R . .
C17 C 0.7838(4) 0.4057(2) 0.61678(16) 0.0233(6) Uani 1 1 d . . .
H17 H 0.833 0.3351 0.6211 0.028 Uiso 1 1 calc R . .
C18 C 0.6095(4) 0.4438(2) 0.63530(15) 0.0202(6) Uani 1 1 d . . .
C19 C 0.5616(5) 0.4383(2) 0.80908(19) 0.0318(8) Uani 1 1 d . . .
H19A H 0.4444 0.4778 0.8136 0.048 Uiso 1 1 calc R . .
H19B H 0.6296 0.4743 0.7684 0.048 Uiso 1 1 calc R . .
H19C H 0.6193 0.4313 0.8525 0.048 Uiso 1 1 calc R . .
C20 C 0.7233(4) 0.2696(3) 0.79033(18) 0.0315(8) Uani 1 1 d . . .
H20A H 0.7081 0.2021 0.783 0.047 Uiso 1 1 calc R . .
H20B H 0.7833 0.2605 0.8335 0.047 Uiso 1 1 calc R . .
H20C H 0.793 0.3038 0.7494 0.047 Uiso 1 1 calc R . .
C21 C 0.4651(4) 0.3838(2) 0.66734(15) 0.0197(6) Uani 1 1 d . . .
C22 C 0.3335(4) 0.3587(2) 0.63427(16) 0.0226(6) Uani 1 1 d . . .
H22 H 0.3172 0.3779 0.585 0.027 Uiso 1 1 calc R . .
C23 C 0.2263(4) 0.2988(2) 0.68775(16) 0.0228(6) Uani 1 1 d . . .
H23 H 0.1267 0.2725 0.6801 0.027 Uiso 1 1 calc R . .
C24 C 0.2970(4) 0.2866(2) 0.75316(16) 0.0216(6) Uani 1 1 d . . .
C25 C 0.0141(5) 0.4227(3) 0.8870(2) 0.0397(9) Uani 1 1 d . . .
H25A H -0.0376 0.417 0.8446 0.06 Uiso 1 1 calc R . .
H25B H 0.0262 0.4947 0.8841 0.06 Uiso 1 1 calc R . .
H25C H -0.0614 0.3993 0.9295 0.06 Uiso 1 1 calc R . .
C26 C 0.2779(5) 0.3613(3) 0.95418(18) 0.0358(8) Uani 1 1 d . . .
H26A H 0.3921 0.3173 0.9539 0.054 Uiso 1 1 calc R . .
H26B H 0.2069 0.3366 0.9977 0.054 Uiso 1 1 calc R . .
H26C H 0.2935 0.4325 0.9524 0.054 Uiso 1 1 calc R . .
C27 C 0.2393(4) 0.2198(2) 0.82112(16) 0.0243(7) Uani 1 1 d . . .
C28 C 0.2062(4) 0.1182(2) 0.83071(16) 0.0246(7) Uani 1 1 d . . .
H28 H 0.23 0.0762 0.7963 0.029 Uiso 1 1 calc R . .
C29 C 0.1298(4) 0.0893(2) 0.90218(17) 0.0265(7) Uani 1 1 d . . .
H29 H 0.0954 0.0243 0.9231 0.032 Uiso 1 1 calc R . .
C30 C 0.1144(4) 0.1727(2) 0.93586(17) 0.0261(7) Uani 1 1 d . . .
C31 C 0.4458(5) 0.1226(3) 1.0975(2) 0.0419(9) Uani 1 1 d . . .
H31A H 0.4368 0.1976 1.0819 0.063 Uiso 1 1 calc R . .
H31B H 0.5665 0.0903 1.0882 0.063 Uiso 1 1 calc R . .
H31C H 0.4113 0.1053 1.1485 0.063 Uiso 1 1 calc R . .
C32 C 0.3393(5) -0.0303(3) 1.0799(2) 0.0399(9) Uani 1 1 d . . .
H32A H 0.2613 -0.0538 1.0529 0.06 Uiso 1 1 calc R . .
H32B H 0.3041 -0.0488 1.1307 0.06 Uiso 1 1 calc R . .
H32C H 0.4593 -0.0634 1.0704 0.06 Uiso 1 1 calc R . .
C33 C 0.0474(4) 0.1792(3) 1.01060(17) 0.0299(7) Uani 1 1 d . . .
C34 C -0.1166(5) 0.2175(3) 1.0396(2) 0.0382(8) Uani 1 1 d . . .
H34 H -0.2135 0.2517 1.0136 0.046 Uiso 1 1 calc R . .
C35 C -0.1131(5) 0.1961(3) 1.1162(2) 0.0448(10) Uani 1 1 d . . .
H35 H -0.2061 0.2145 1.1494 0.054 Uiso 1 1 calc R . .
C36 C 0.0537(5) 0.1429(3) 1.13206(19) 0.0382(9) Uani 1 1 d . . .
H36 H 0.0934 0.1176 1.1781 0.046 Uiso 1 1 calc R . .
N1 N 0.5734(3) 1.03088(19) 0.58098(14) 0.0251(6) Uani 1 1 d . . .
N2 N 0.7214(3) 1.01992(18) 0.62154(14) 0.0240(6) Uani 1 1 d . . .
N3 N 0.7037(3) 0.72294(19) 0.69236(13) 0.0248(6) Uani 1 1 d . . .
N4 N 0.7736(3) 0.75644(18) 0.62056(13) 0.0207(5) Uani 1 1 d . . .
N5 N 0.4361(3) 0.62952(19) 0.61249(15) 0.0271(6) Uani 1 1 d . . .
N6 N 0.5935(3) 0.55361(18) 0.61974(13) 0.0205(5) Uani 1 1 d . . .
N7 N 0.5488(3) 0.3344(2) 0.79797(14) 0.0253(6) Uani 1 1 d . . .
N8 N 0.4424(3) 0.33846(19) 0.74113(13) 0.0209(5) Uani 1 1 d . . .
N9 N 0.1890(4) 0.3575(2) 0.89136(15) 0.0291(6) Uani 1 1 d . . .
N10 N 0.1844(3) 0.25293(19) 0.88566(14) 0.0254(6) Uani 1 1 d . . .
N11 N 0.3288(4) 0.0839(2) 1.05775(14) 0.0288(6) Uani 1 1 d . . .
N12 N 0.1507(4) 0.1339(2) 1.06775(14) 0.0311(6) Uani 1 1 d . . .

loop_
_atom_site_aniso_label
_atom_site_aniso_U_11
_atom_site_aniso_U_22
_atom_site_aniso_U_33
_atom_site_aniso_U_23
_atom_site_aniso_U_13
_atom_site_aniso_U_12
C1 0.0345(19) 0.0327(18) 0.0340(18) 0.0033(14) -0.0093(15) -0.0094(15)
C2 0.0283(18) 0.0333(19) 0.042(2) -0.0087(15) 0.0011(15) -0.0018(15)
C3 0.0374(19) 0.0225(16) 0.0292(17) -0.0083(13) -0.0043(14) -0.0084(14)
C4 0.039(2) 0.0299(18) 0.0309(17) -0.0076(14) -0.0076(15) -0.0133(15)
C5 0.0214(16) 0.0325(18) 0.0299(17) -0.0026(13) -0.0038(13) -0.0071(14)
C6 0.0240(16) 0.0215(15) 0.0228(15) -0.0015(12) -0.0022(12) -0.0069(12)
C7 0.0338(19) 0.0264(17) 0.0298(17) -0.0064(13) 0.0067(14) -0.0035(14)
C8 0.0350(19) 0.0339(18) 0.0239(16) 0.0016(13) -0.0026(14) -0.0073(15)
C9 0.0192(15) 0.0208(15) 0.0209(14) -0.0005(11) 0.0002(11) -0.0076(12)
C10 0.0194(15) 0.0213(15) 0.0214(14) -0.0004(11) 0.0016(11) -0.0065(12)
C11 0.0178(14) 0.0220(15) 0.0226(15) -0.0025(11) 0.0012(11) -0.0018(12)
C12 0.0165(14) 0.0169(14) 0.0244(15) -0.0025(11) -0.0015(11) -0.0039(11)
C13 0.0239(17) 0.0299(18) 0.055(2) 0.0071(16) -0.0146(16) -0.0089(14)
C14 0.0270(18) 0.0322(19) 0.057(2) -0.0057(16) 0.0178(17) -0.0019(15)
C15 0.0165(14) 0.0207(15) 0.0206(14) -0.0026(11) -0.0010(11) -0.0075(12)
C16 0.0184(14) 0.0231(15) 0.0232(15) -0.0036(12) 0.0003(12) -0.0049(12)
C17 0.0248(16) 0.0187(15) 0.0264(15) -0.0047(12) -0.0006(12) -0.0040(12)
C18 0.0191(15) 0.0186(15) 0.0219(14) -0.0004(11) -0.0009(11) -0.0057(12)
C19 0.0324(18) 0.0340(18) 0.0339(18) -0.0102(14) -0.0004(14) -0.0159(15)
C20 0.0271(17) 0.0357(19) 0.0296(17) -0.0006(14) -0.0061(14) -0.0043(15)
C21 0.0218(15) 0.0188(14) 0.0178(14) -0.0016(11) 0.0009(11) -0.0051(12)
C22 0.0231(15) 0.0231(16) 0.0207(14) 0.0004(11) -0.0034(12) -0.0064(12)
C23 0.0201(15) 0.0243(16) 0.0250(15) -0.0013(12) -0.0027(12) -0.0107(13)
C24 0.0214(15) 0.0218(15) 0.0209(14) 0.0010(11) -0.0015(11) -0.0086(12)
C25 0.034(2) 0.0326(19) 0.049(2) -0.0037(16) -0.0028(17) -0.0028(16)
C26 0.040(2) 0.044(2) 0.0273(17) -0.0061(15) -0.0032(15) -0.0164(17)
C27 0.0242(16) 0.0303(17) 0.0180(14) 0.0010(12) -0.0019(12) -0.0108(13)
C28 0.0251(16) 0.0258(16) 0.0235(15) -0.0006(12) -0.0047(12) -0.0095(13)
C29 0.0268(17) 0.0277(17) 0.0244(15) 0.0047(12) -0.0044(13) -0.0137(13)
C30 0.0241(16) 0.0301(17) 0.0235(15) 0.0014(12) 0.0008(12) -0.0132(13)
C31 0.041(2) 0.048(2) 0.040(2) -0.0046(17) -0.0136(17) -0.0163(18)
C32 0.043(2) 0.039(2) 0.037(2) 0.0005(16) -0.0055(17) -0.0127(17)
C33 0.0266(17) 0.0359(18) 0.0261(16) -0.0009(13) 0.0009(13) -0.0113(14)
C34 0.0284(18) 0.053(2) 0.0328(19) -0.0057(16) 0.0038(15) -0.0125(17)
C35 0.043(2) 0.058(2) 0.035(2) -0.0133(17) 0.0135(17) -0.0177(19)
C36 0.042(2) 0.050(2) 0.0233(17) -0.0046(15) 0.0043(15) -0.0184(18)
N1 0.0204(13) 0.0234(13) 0.0312(14) -0.0023(11) -0.0075(11) -0.0028(11)
N2 0.0225(14) 0.0201(13) 0.0312(14) -0.0046(10) -0.0088(11) -0.0043(11)
N3 0.0255(14) 0.0273(14) 0.0186(12) -0.0008(10) 0.0028(10) -0.0044(11)
N4 0.0213(13) 0.0208(13) 0.0195(12) 0.0005(9) -0.0001(10) -0.0090(10)
N5 0.0158(13) 0.0238(13) 0.0370(15) -0.0006(11) 0.0029(11) -0.0010(11)
N6 0.0141(12) 0.0169(12) 0.0273(13) 0.0001(10) 0.0009(10) -0.0020(9)
N7 0.0227(13) 0.0328(15) 0.0235(13) -0.0054(11) -0.0069(11) -0.0096(11)
N8 0.0207(13) 0.0251(13) 0.0190(12) -0.0018(10) -0.0048(10) -0.0106(10)
N9 0.0286(15) 0.0312(15) 0.0284(14) -0.0049(11) -0.0019(12) -0.0090(12)
N10 0.0252(14) 0.0288(14) 0.0224(13) -0.0010(10) 0.0009(11) -0.0114(11)
N11 0.0264(14) 0.0363(15) 0.0242(13) -0.0038(11) -0.0037(11) -0.0085(12)
N12 0.0306(15) 0.0396(16) 0.0225(13) -0.0028(11) 0.0018(11) -0.0114(13)

loop_
_atom_type_symbol
_atom_type_description
_atom_type_scat_dispersion_real
_atom_type_scat_dispersion_imag
_atom_type_scat_source
C C 0.0033 0.0016 'International Tables Vol C Tables 4.2.6.8 and 6.1.1.4'
H H 0 0 'International Tables Vol C Tables 4.2.6.8 and 6.1.1.4'
N N 0.0061 0.0033 'International Tables Vol C Tables 4.2.6.8 and 6.1.1.4'

loop_
_geom_angle_atom_site_label_1
_geom_angle_atom_site_label_2
_geom_angle_atom_site_label_3
_geom_angle
_geom_angle_site_symmetry_1
_geom_angle_site_symmetry_3
C4 C3 N2 107.7(3) . .
C3 C4 C5 107.6(3) . .
C6 C5 C4 108.0(3) . .
C5 C6 N2 106.9(3) . .
C5 C6 C9 131.1(3) . .
N2 C6 C9 121.9(3) . .
C10 C9 N4 106.7(3) . .
C10 C9 C6 129.1(3) . .
N4 C9 C6 124.2(3) . .
C9 C10 C11 108.4(2) . .
C12 C11 C10 107.7(3) . .
N4 C12 C11 107.6(2) . .
N4 C12 C15 123.3(2) . .
C11 C12 C15 128.2(3) . .
C16 C15 N6 107.9(2) . .
C16 C15 C12 127.2(3) . .
N6 C15 C12 124.9(3) . .
C15 C16 C17 107.8(3) . .
C18 C17 C16 108.2(3) . .
C17 C18 N6 106.8(2) . .
C17 C18 C21 128.1(3) . .
N6 C18 C21 125.1(3) . .
C22 C21 N8 107.0(2) . .
C22 C21 C18 129.4(3) . .
N8 C21 C18 123.6(3) . .
C21 C22 C23 108.6(3) . .
C24 C23 C22 107.3(3) . .
C23 C24 N8 108.1(2) . .
C23 C24 C27 125.2(3) . .
N8 C24 C27 126.4(3) . .
C28 C27 N10 107.4(3) . .
C28 C27 C24 126.8(3) . .
N10 C27 C24 125.3(3) . .
C27 C28 C29 107.7(3) . .
C30 C29 C28 108.8(3) . .
C29 C30 N10 106.6(3) . .
C29 C30 C33 128.8(3) . .
N10 C30 C33 124.6(3) . .
C34 C33 N12 107.1(3) . .
C34 C33 C30 131.5(3) . .
N12 C33 C30 121.1(3) . .
C33 C34 C35 108.1(3) . .
C36 C35 C34 107.1(3) . .
N12 C36 C35 107.6(3) . .
N2 N1 C1 109.7(2) . .
N2 N1 C2 110.6(3) . .
C1 N1 C2 110.7(3) . .
C3 N2 C6 109.8(3) . .
C3 N2 N1 128.1(3) . .
C6 N2 N1 121.9(2) . .
N4 N3 C8 111.5(2) . .
N4 N3 C7 112.2(2) . .
C8 N3 C7 113.8(3) . .
C12 N4 C9 109.6(2) . .
C12 N4 N3 120.2(2) . .
C9 N4 N3 129.8(2) . .
N6 N5 C14 113.1(2) . .
N6 N5 C13 110.7(3) . .
C14 N5 C13 112.4(3) . .
C15 N6 C18 109.3(2) . .
C15 N6 N5 120.0(2) . .
C18 N6 N5 128.6(2) . .
N8 N7 C19 112.7(2) . .
N8 N7 C20 112.6(2) . .
C19 N7 C20 112.5(3) . .
C24 N8 C21 109.1(2) . .
C24 N8 N7 120.9(2) . .
C21 N8 N7 129.9(2) . .
N10 N9 C26 112.0(2) . .
N10 N9 C25 112.4(3) . .
C26 N9 C25 113.4(3) . .
C27 N10 C30 109.5(3) . .
C27 N10 N9 120.9(2) . .
C30 N10 N9 129.3(3) . .
N12 N11 C31 110.7(3) . .
N12 N11 C32 110.3(3) . .
C31 N11 C32 111.1(3) . .
C36 N12 C33 110.0(3) . .
C36 N12 N11 127.4(3) . .
C33 N12 N11 122.6(3) . .
H1A C1 H1B 109.5 . .
H1A C1 H1C 109.4 . .
H1A C1 N1 109.5 . .
H1B C1 H1C 109.5 . .
H1B C1 N1 109.4 . .
H1C C1 N1 109.5 . .
H2A C2 H2B 109.5 . .
H2A C2 H2C 109.5 . .
H2A C2 N1 109.5 . .
H2B C2 H2C 109.4 . .
H2B C2 N1 109.5 . .
H2C C2 N1 109.5 . .
H3 C3 C4 126.2 . .
H3 C3 N2 126.2 . .
C3 C4 H4 126.2 . .
H4 C4 C5 126.2 . .
C4 C5 H5 126.0 . .
H5 C5 C6 126.0 . .
H7A C7 H7B 109.5 . .
H7A C7 H7C 109.5 . .
H7A C7 N3 109.4 . .
H7B C7 H7C 109.5 . .
H7B C7 N3 109.5 . .
H7C C7 N3 109.5 . .
H8A C8 H8B 109.4 . .
H8A C8 H8C 109.5 . .
H8A C8 N3 109.5 . .
H8B C8 H8C 109.5 . .
H8B C8 N3 109.5 . .
H8C C8 N3 109.4 . .
C9 C10 H10 125.9 . .
H10 C10 C11 125.7 . .
C10 C11 H11 126.1 . .
H11 C11 C12 126.1 . .
H13A C13 H13B 109.5 . .
H13A C13 H13C 109.5 . .
H13A C13 N5 109.5 . .
H13B C13 H13C 109.5 . .
H13B C13 N5 109.5 . .
H13C C13 N5 109.3 . .
H14A C14 H14B 109.5 . .
H14A C14 H14C 109.5 . .
H14A C14 N5 109.5 . .
H14B C14 H14C 109.5 . .
H14B C14 N5 109.5 . .
H14C C14 N5 109.4 . .
C15 C16 H16 126.1 . .
H16 C16 C17 126.1 . .
C16 C17 H17 125.9 . .
H17 C17 C18 125.9 . .
H19A C19 H19B 109.5 . .
H19A C19 H19C 109.5 . .
H19A C19 N7 109.5 . .
H19B C19 H19C 109.5 . .
H19B C19 N7 109.4 . .
H19C C19 N7 109.4 . .
H20A C20 H20B 109.5 . .
H20A C20 H20C 109.5 . .
H20A C20 N7 109.5 . .
H20B C20 H20C 109.4 . .
H20B C20 N7 109.5 . .
H20C C20 N7 109.5 . .
C21 C22 H22 125.7 . .
H22 C22 C23 125.7 . .
C22 C23 H23 126.3 . .
H23 C23 C24 126.4 . .
H25A C25 H25B 109.5 . .
H25A C25 H25C 109.5 . .
H25A C25 N9 109.5 . .
H25B C25 H25C 109.4 . .
H25B C25 N9 109.4 . .
H25C C25 N9 109.4 . .
H26A C26 H26B 109.4 . .
H26A C26 H26C 109.5 . .
H26A C26 N9 109.5 . .
H26B C26 H26C 109.5 . .
H26B C26 N9 109.5 . .
H26C C26 N9 109.5 . .
C27 C28 H28 126.2 . .
H28 C28 C29 126.2 . .
C28 C29 H29 125.6 . .
H29 C29 C30 125.5 . .
H31A C31 H31B 109.5 . .
H31A C31 H31C 109.5 . .
H31A C31 N11 109.5 . .
H31B C31 H31C 109.5 . .
H31B C31 N11 109.4 . .
H31C C31 N11 109.5 . .
H32A C32 H32B 109.4 . .
H32A C32 H32C 109.4 . .
H32A C32 N11 109.4 . .
H32B C32 H32C 109.5 . .
H32B C32 N11 109.6 . .
H32C C32 N11 109.5 . .
C33 C34 H34 125.9 . .
H34 C34 C35 126.0 . .
C34 C35 H35 126.4 . .
H35 C35 C36 126.4 . .
C35 C36 H36 126.2 . .
H36 C36 N12 126.1 . .

loop_
_geom_bond_atom_site_label_1
_geom_bond_atom_site_label_2
_geom_bond_distance
_geom_bond_site_symmetry_2
C1 N1 1.466(4) .
C2 N1 1.465(4) .
C3 C4 1.368(5) .
C3 N2 1.375(4) .
C4 C5 1.422(5) .
C5 C6 1.373(4) .
C6 N2 1.386(4) .
C6 C9 1.476(4) .
C7 N3 1.460(4) .
C8 N3 1.458(4) .
C9 C10 1.375(4) .
C9 N4 1.400(3) .
C10 C11 1.412(4) .
C11 C12 1.382(4) .
C12 N4 1.373(4) .
C12 C15 1.465(4) .
C13 N5 1.467(4) .
C14 N5 1.457(4) .
C15 C16 1.368(4) .
C15 N6 1.381(3) .
C16 C17 1.420(4) .
C17 C18 1.375(4) .
C18 N6 1.398(4) .
C18 C21 1.469(4) .
C19 N7 1.453(4) .
C20 N7 1.464(4) .
C21 C22 1.371(4) .
C21 N8 1.398(3) .
C22 C23 1.416(4) .
C23 C24 1.377(4) .
C24 N8 1.379(4) .
C24 C27 1.460(4) .
C25 N9 1.458(4) .
C26 N9 1.455(4) .
C27 C28 1.376(4) .
C27 N10 1.386(4) .
C28 C29 1.411(4) .
C29 C30 1.372(5) .
C30 N10 1.395(4) .
C30 C33 1.466(4) .
C31 N11 1.457(4) .
C32 N11 1.461(4) .
C33 C34 1.368(5) .
C33 N12 1.380(4) .
C34 C35 1.420(5) .
C35 C36 1.376(5) .
C36 N12 1.369(4) .
N1 N2 1.413(3) .
N3 N4 1.408(3) .
N5 N6 1.423(3) .
N7 N8 1.413(3) .
N9 N10 1.414(4) .
N11 N12 1.417(4) .
C1 H1A 0.961 .
C1 H1B 0.960 .
C1 H1C 0.960 .
C2 H2A 0.961 .
C2 H2B 0.960 .
C2 H2C 0.961 .
C3 H3 0.930 .
C4 H4 0.930 .
C5 H5 0.930 .
C7 H7A 0.960 .
C7 H7B 0.960 .
C7 H7C 0.960 .
C8 H8A 0.960 .
C8 H8B 0.960 .
C8 H8C 0.960 .
C10 H10 0.930 .
C11 H11 0.930 .
C13 H13A 0.960 .
C13 H13B 0.959 .
C13 H13C 0.961 .
C14 H14A 0.959 .
C14 H14B 0.959 .
C14 H14C 0.960 .
C16 H16 0.930 .
C17 H17 0.930 .
C19 H19A 0.960 .
C19 H19B 0.960 .
C19 H19C 0.959 .
C20 H20A 0.960 .
C20 H20B 0.960 .
C20 H20C 0.961 .
C22 H22 0.930 .
C23 H23 0.930 .
C25 H25A 0.960 .
C25 H25B 0.959 .
C25 H25C 0.961 .
C26 H26A 0.960 .
C26 H26B 0.960 .
C26 H26C 0.960 .
C28 H28 0.929 .
C29 H29 0.931 .
C31 H31A 0.960 .
C31 H31B 0.961 .
C31 H31C 0.960 .
C32 H32A 0.961 .
C32 H32B 0.959 .
C32 H32C 0.960 .
C34 H34 0.931 .
C35 H35 0.930 .
C36 H36 0.929 .
